data_1557367
loop_
_publ_author_name
'Larsen, Jan'
'Dolbecq, Anne'
'Bechgaard, Klaus'

_publ_section_title
;
 Thiaheterohelicenes. 3. Donor Properties of a Series of Benzene-Capped
 Thiaheterohelicenes. Structure of a Tetrathianonahelicene and its TCNQ
 Salt
;
_journal_name_full 'Acta Chemica Scandinavica'
_journal_page_first 83
_journal_page_last 89
_journal_paper_doi 10.3891/acta.chem.scand.50-0083
_journal_volume 50
_journal_year 1996
_chemical_formula_sum 'C42 H18 N4 S4'
_chemical_formula_weight 706.87
_chemical_name_common
;
5,8,11,14-tetrathia[9]helicene:(TCNQ)
;
_space_group_IT_number 15
_space_group_name_Hall '-C 2yc'
_space_group_name_H-M_alt 'C 1 2/c 1'
_symmetry_cell_setting monoclinic
_symmetry_Int_Tables_number 15
_symmetry_space_group_name_Hall '-C 2yc'
_symmetry_space_group_name_H-M 'C 1 2/c 1'
_cell_angle_alpha 90.
_cell_angle_beta 103.78(2)
_cell_angle_gamma 90.
_cell_formula_units_Z 4
_cell_length_a 20.049(5)
_cell_length_b 15.258(3)
_cell_length_c 10.960(1)
_cell_volume 3256.2(11)
_diffrn_ambient_temperature 293
_diffrn_radiation_probe x-ray
_diffrn_radiation_type MoK\a
_diffrn_radiation_wavelength 0.71069
_exptl_absorpt_coefficient_mu 0.326
_exptl_crystal_density_diffrn 1.44
_refine_ls_number_parameters 226
_refine_ls_number_reflns 1555
_refine_ls_R_factor_gt 0.038
_refine_ls_wR_factor_gt 0.049
_cod_data_source_file Acta-Chem-Scand-1996-50-83-2.cif
_cod_data_source_block 2
_cod_depositor_comments 'z coordinate of C2 sign changed from + to -'
_cod_original_cell_volume 3256(1)
_cod_original_sg_symbol_H-M 'C 2/c'
_cod_database_code 1557367

loop_
_space_group_symop_id
_space_group_symop_operation_xyz
1 x,y,z
2 -x,y,1/2-z
3 -x,-y,-z
4 x,-y,1/2+z
5 1/2+x,1/2+y,z
6 1/2-x,1/2+y,1/2-z
7 1/2-x,1/2-y,-z
8 1/2+x,1/2-y,1/2+z

loop_
_atom_site_label
_atom_site_type_symbol
_atom_site_thermal_displace_type
_atom_site_fract_x
_atom_site_fract_y
_atom_site_fract_z
_atom_site_occupancy
_atom_site_U_iso_or_equiv
_atom_site_calc_flag
_atom_site_refinement_flags
_atom_site_disorder_assembly
_atom_site_disorder_group
S1 S Uiso 0.37408(5) 0.59220(10) 0.25090(10) 1.000 0.0625(4) . . . .
S2 S Uiso 0.60620(10) 0.98090(10) 0.08690(10) 1.000 0.0656(4) . . . .
C1 C Uiso 0.4531(2) 0.7507(2) 0.0399(3) 1.000 0.046(2) . . . .
C2 C Uiso 0.4643(2) 0.6974(2) -0.0545(3) 1.000 0.0550(10) . . . .
C3 C Uiso 0.5483(2) 0.6077(3) 0.5537(4) 1.000 0.063(2) . . . .
C4 C Uiso 0.4255(2) 0.5710(2) 0.0383(4) 1.000 0.060(2) . . . .
C5 C Uiso 0.3475(2) 0.7245(2) 0.4050(4) 1.000 0.067(2) . . . .
C6 C Uiso 0.3502(2) 0.8105(3) 0.4393(4) 1.000 0.066(2) . . . .
C7 C Uiso 0.4770(2) 1.0727(2) 0.2867(4) 1.000 0.070(2) . . . .
C8 C Uiso 0.5293(2) 0.9120(2) 0.2248(3) 1.000 0.0430(10) . . . .
C9 C Uiso 0.5488(2) 0.9927(2) 0.1822(3) 1.000 0.0560(10) . . . .
C10 C Uiso 0.4265(2) 0.8423(2) 0.2984(3) 1.000 0.0420(10) . . . .
C11 C Uiso 0.3878(2) 0.8690(2) 0.3840(3) 1.000 0.0520(10) . . . .
C12 C Uiso 0.4138(2) 0.7558(2) 0.2488(3) 1.000 0.0410(10) . . . .
C13 C Uiso 0.3779(2) 0.6986(2) 0.3099(3) 1.000 0.0520(10) . . . .
C14 C Uiso 0.4300(2) 0.7149(2) 0.1399(3) 1.000 0.0410(10) . . . .
C15 C Uiso 0.4137(2) 0.6240(2) 0.1336(3) 1.000 0.0510(10) . . . .
N1 N Uiso 0.1746(2) 0.1256(3) 0.8365(4) 1.000 0.100(2) . . . .
N2 N Uiso 0.2252(2) 0.4545(3) 0.8792(4) 1.000 0.100(2) . . . .
C16 C Uiso 0.2426(2) 0.1792(3) 0.5797(3) 1.000 0.059(2) . . . .
C17 C Uiso 0.2210(2) 0.2665(3) 0.6015(3) 1.000 0.064(2) . . . .
C18 C Uiso 0.2279(2) 0.3332(2) 0.5270(4) 1.000 0.0600(10) . . . .
C19 C Uiso 0.2347(2) 0.1107(3) 0.6555(4) 1.000 0.065(2) . . . .
C20 C Uiso 0.2020(2) 0.1203(2) 0.7573(4) 1.000 0.074(2) . . . .
C21 C Uiso 0.2426(2) 0.4764(4) 0.3643(4) 1.000 0.074(2) . . . .

loop_
_atom_type_symbol
_atom_type_description
_atom_type_scat_dispersion_real
_atom_type_scat_dispersion_imag
_atom_type_scat_source
C C 0.0033 0.0016 ' International Tables Vol C Tables 4.2.6.8 and 6.1.1.4'
N N 0.0061 0.0033 ' International Tables Vol C Tables 4.2.6.8 and 6.1.1.4'
S S 0.1246 0.1234 ' International Tables Vol C Tables 4.2.6.8 and 6.1.1.4'

loop_
_geom_angle_atom_site_label_1
_geom_angle_atom_site_label_2
_geom_angle_atom_site_label_3
_geom_angle
_geom_angle_site_symmetry_1
_geom_angle_site_symmetry_2
_geom_angle_site_symmetry_3
_geom_angle_publ_flag
C13 S1 C15 91.55(17) . . . yes
C9 S2 C11 91.05(18) . . 2_655 yes
C2 C1 C14 120.2(3) . . . no
C1 C2 C3 120.9(3) . . 2_655 no
C2 C3 C4 120.7(4) 2_655 . 2_655 no
C3 C4 C15 118.9(3) 2_655 . . no
C6 C5 C13 119.1(3) . . . no
C5 C6 C11 119.1(4) . . . no
C7 C7 C9 119.1(3) 2_655 . 2_655 no
C8 C8 C9 117.0(3) 2_655 . . no
C9 C8 C10 110.8(3) . . 2_655 no
C8 C8 C10 132.1(3) 2_655 . 2_655 no
S2 C9 C8 112.7(3) . . . yes
S2 C9 C7 125.0(3) . . 2_655 yes
C7 C9 C8 122.4(4) 2_655 . . no
C11 C10 C12 116.3(3) . . . no
C8 C10 C11 111.2(3) 2_655 . . no
C8 C10 C12 132.4(3) 2_655 . . no
C6 C11 C10 122.9(3) . . . no
S2 C11 C6 124.8(3) 2_655 . . yes
S2 C11 C10 112.4(3) 2_655 . . yes
C10 C12 C13 117.4(3) . . . no
C10 C12 C14 131.1(3) . . . no
C13 C12 C14 111.5(3) . . . no
S1 C13 C5 123.9(3) . . . yes
S1 C13 C12 112.7(3) . . . yes
C5 C13 C12 123.5(3) . . . no
C1 C14 C12 131.1(3) . . . no
C1 C14 C15 117.3(3) . . . no
C12 C14 C15 111.4(3) . . . no
S1 C15 C4 125.9(3) . . . yes
S1 C15 C14 112.2(3) . . . yes
C4 C15 C14 121.8(3) . . . no
C17 C16 C19 121.6(3) . . . no
C17 C16 C18 117.0(3) . . 7_556 no
C18 C16 C19 121.4(4) 7_556 . . no
C16 C17 C18 121.8(3) . . . no
C16 C18 C17 121.3(3) 7_556 . . no
C16 C19 C20 122.5(4) . . . no
C16 C19 C21 121.9(4) . . 7_556 no
C20 C19 C21 115.7(4) . . 7_556 no
N1 C20 C19 177.7(4) . . . yes
N2 C21 C19 179.2(5) 4_564 . 7_556 yes

loop_
_geom_bond_atom_site_label_1
_geom_bond_atom_site_label_2
_geom_bond_distance
_geom_bond_site_symmetry_1
_geom_bond_site_symmetry_2
_geom_bond_publ_flag
S1 C13 1.742(3) . . yes
S1 C15 1.734(4) . . yes
S2 C9 1.738(4) . . yes
S2 C11 1.736(3) . 2_655 yes
C1 C2 1.376(5) . . no
C1 C14 1.399(5) . . no
C2 C3 1.392(6) . 2_655 no
C3 C4 1.363(6) . 2_655 no
C4 C15 1.385(5) . . no
C5 C6 1.363(6) . . no
C5 C13 1.384(5) . . no
C6 C11 1.396(6) . . no
C7 C7 1.361(6) . 2_655 no
C7 C9 1.399(5) . 2_655 no
C8 C9 1.405(5) . . no
C8 C8 1.412(6) . 2_655 no
C8 C10 1.445(5) . 2_655 no
C10 C11 1.412(5) . . no
C10 C12 1.427(4) . . no
C12 C13 1.399(5) . . no
C12 C14 1.451(5) . . no
C14 C15 1.423(4) . . no
N1 C20 1.135(6) . . yes
N2 C21 1.135(7) . 4_565 yes
C16 C17 1.438(6) . . no
C16 C19 1.368(6) . . no
C16 C18 1.443(6) . 7_556 no
C17 C18 1.332(5) . . no
C19 C20 1.430(6) . . no
C19 C21 1.438(7) . 7_556 no

loop_
_geom_torsion_atom_site_label_1
_geom_torsion_atom_site_label_2
_geom_torsion_atom_site_label_3
_geom_torsion_atom_site_label_4
_geom_torsion
_geom_torsion_site_symmetry_1
_geom_torsion_site_symmetry_2
_geom_torsion_site_symmetry_3
_geom_torsion_site_symmetry_4
_geom_torsion_publ_flag
C15 S1 C13 C5 173.6(4) . . . . no
C15 S1 C13 C12 -5.1(3) . . . . no
C13 S1 C15 C4 -176.0(4) . . . . no
C13 S1 C15 C14 0.3(3) . . . . no
C11 S2 C9 C8 -6.0(3) 2_655 . . . no
C11 S2 C9 C7 175.0(4) 2_655 . . 2_655 no
C9 S2 C11 C6 176.3(4) . . 2_655 2_655 no
C9 S2 C11 C10 -2.7(3) . . 2_655 2_655 no
C14 C1 C2 C3 1.3(6) . . . 2_655 no
C2 C1 C14 C12 -179.3(4) . . . . no
C2 C1 C14 C15 -5.0(6) . . . . no
C1 C2 C3 C4 2.5(6) . . 2_655 . no
C3 C4 C15 S1 174.1(3) 2_655 . . . no
C3 C4 C15 C14 -1.8(6) 2_655 . . . no
C13 C5 C6 C11 -4.6(6) . . . . no
C6 C5 C13 S1 -176.2(3) . . . . no
C6 C5 C13 C12 2.3(6) . . . . no
C5 C6 C11 C10 -3.5(6) . . . . no
C5 C6 C11 S2 177.6(3) . . . 2_655 no
C9 C7 C7 C9 -6.8(6) 2_655 . 2_655 . no
C8 C8 C9 S2 -164.3(3) 2_655 . . . no
C8 C8 C9 C7 14.7(5) 2_655 . . 2_655 no
C10 C8 C9 S2 12.9(4) 2_655 . . . no
C10 C8 C9 C7 -168.0(3) 2_655 . . 2_655 no
C9 C8 C8 C10 162.5(3) . . 2_655 . no
C9 C8 C8 C9 -21.1(5) . . 2_655 2_655 no
C10 C8 C8 C10 -14.1(6) 2_655 . 2_655 . no
C9 C8 C10 C11 -14.8(4) . . 2_655 2_655 no
C9 C8 C10 C12 162.7(4) . . 2_655 2_655 no
C12 C10 C11 C6 13.4(5) . . . . no
C12 C10 C11 S2 -167.5(3) . . . 2_655 no
C8 C10 C11 C6 -168.6(4) 2_655 . . . no
C8 C10 C11 S2 10.5(4) 2_655 . . 2_655 no
C11 C10 C12 C13 -15.1(5) . . . . no
C11 C10 C12 C14 162.8(4) . . . . no
C8 C10 C12 C13 167.5(4) 2_655 . . . no
C8 C10 C12 C14 -14.7(7) 2_655 . . . no
C10 C12 C13 S1 -173.4(3) . . . . no
C10 C12 C13 C5 7.9(6) . . . . no
C14 C12 C13 S1 8.4(4) . . . . no
C14 C12 C13 C5 -170.3(4) . . . . no
C10 C12 C14 C1 -11.4(7) . . . . no
C10 C12 C14 C15 174.0(4) . . . . no
C13 C12 C14 C1 166.5(4) . . . . no
C13 C12 C14 C15 -8.1(5) . . . . no
C1 C14 C15 S1 -171.1(3) . . . . no
C1 C14 C15 C4 5.3(6) . . . . no
C12 C14 C15 S1 4.3(4) . . . . no
C12 C14 C15 C4 -179.2(4) . . . . no
C19 C16 C17 C18 -179.2(4) . . . . no
C18 C16 C17 C18 -0.1(6) 7_556 . . . no
C17 C16 C19 C20 2.8(6) . . . . no
C17 C16 C19 C21 -178.8(4) . . . 7_556 no
C18 C16 C19 C20 -176.3(4) 7_556 . . . no
C18 C16 C19 C21 2.2(6) 7_556 . . 7_556 no
C17 C16 C18 C17 0.1(6) . . 7_556 7_556 no
C19 C16 C18 C17 179.2(4) . . 7_556 7_556 no
C16 C17 C18 C16 0.1(6) . . . 7_556 no
